data_7151580
loop_
_publ_author_name
'Suizu, Rie'
'Imakubo, Tatsuro'

_publ_section_title
;
 Synthesis and properties of hetero-halogenated TTFsElectronic
 supplementary information (ESI) available: experimental details. See
 http://www.rsc.org/suppdata/ob/b3/b310822h/
;
_journal_issue 21
_journal_name_full 'Organic &amp;  Biomolecular Chemistry'
_journal_page_first 3629
_journal_paper_doi 10.1039/b310822h
_journal_volume 1
_journal_year 2003
_chemical_formula_sum 'C3 H Cl S3'
_chemical_formula_weight 168.67
_chemical_name_systematic
;
4-Chloro[1,3]dithiole-2-thione
;
_space_group_IT_number 14
_symmetry_cell_setting monoclinic
_symmetry_space_group_name_Hall '-P 2ybc'
_symmetry_space_group_name_H-M 'P 1 21/c 1'
_atom_sites_solution_hydrogens geom
_atom_sites_solution_primary direct
_atom_sites_solution_secondary difmap
_audit_creation_method SHELXL-97
_cell_angle_alpha 90.00
_cell_angle_beta 97.190(5)
_cell_angle_gamma 90.00
_cell_formula_units_Z 4
_cell_length_a 4.0483(10)
_cell_length_b 10.844(3)
_cell_length_c 13.748(3)
_cell_measurement_reflns_used 3548
_cell_measurement_temperature 295(2)
_cell_measurement_theta_max 28.34
_cell_measurement_theta_min 2.40
_cell_volume 598.8(3)
_computing_cell_refinement 'Bruker SMART'
_computing_data_collection 'Bruker SMART'
_computing_data_reduction 'Bruker SAINT'
_computing_molecular_graphics 'Bruker SHELXTL'
_computing_publication_material 'Bruker SHELXTL'
_computing_structure_refinement 'SHELXL-97 (Sheldrick, 1997)'
_computing_structure_solution 'SHELXS-97 (Sheldrick, 1990)'
_diffrn_ambient_temperature 295(2)
_diffrn_detector_area_resol_mean 8.366
_diffrn_measured_fraction_theta_full 0.985
_diffrn_measured_fraction_theta_max 0.985
_diffrn_measurement_device_type 'CCD area detector'
_diffrn_measurement_method 'phi and omega scans'
_diffrn_radiation_monochromator graphite
_diffrn_radiation_source 'fine-focus sealed tube'
_diffrn_radiation_type MoK\a
_diffrn_radiation_wavelength 0.71073
_diffrn_reflns_av_R_equivalents 0.0223
_diffrn_reflns_av_sigmaI/netI 0.0227
_diffrn_reflns_limit_h_max 5
_diffrn_reflns_limit_h_min -4
_diffrn_reflns_limit_k_max 14
_diffrn_reflns_limit_k_min -14
_diffrn_reflns_limit_l_max 15
_diffrn_reflns_limit_l_min -18
_diffrn_reflns_number 4173
_diffrn_reflns_theta_full 28.34
_diffrn_reflns_theta_max 28.34
_diffrn_reflns_theta_min 2.40
_exptl_absorpt_coefficient_mu 1.543
_exptl_absorpt_correction_type empirical
_exptl_crystal_colour yellow
_exptl_crystal_density_diffrn 1.871
_exptl_crystal_density_meas 0
_exptl_crystal_density_method 'not measured'
_exptl_crystal_description prism
_exptl_crystal_F_000 336
_exptl_crystal_size_max 0.60
_exptl_crystal_size_mid 0.40
_exptl_crystal_size_min 0.20
_refine_diff_density_max 0.371
_refine_diff_density_min -0.366
_refine_diff_density_rms 0.107
_refine_ls_extinction_method none
_refine_ls_goodness_of_fit_ref 1.170
_refine_ls_hydrogen_treatment mixed
_refine_ls_matrix_type full
_refine_ls_number_parameters 64
_refine_ls_number_reflns 1479
_refine_ls_number_restraints 0
_refine_ls_restrained_S_all 1.170
_refine_ls_R_factor_all 0.0403
_refine_ls_R_factor_gt 0.0378
_refine_ls_shift/su_max 0.000
_refine_ls_shift/su_mean 0.000
_refine_ls_structure_factor_coef Fsqd
_refine_ls_weighting_details 'calc w=1/[\s^2^(Fo^2^)+(0.0496P)^2^+0.5343P] where P=(Fo^2^+2Fc^2^)/3'
_refine_ls_weighting_scheme calc
_refine_ls_wR_factor_gt 0.1098
_refine_ls_wR_factor_ref 0.1112
_reflns_number_gt 1364
_reflns_number_total 1479
_reflns_threshold_expression >2sigma(I)
_cod_data_source_file b310822h.txt
_cod_data_source_block compound_2
_cod_depositor_comments
;
The following automatic conversions were performed:
'_symmetry_cell_setting' value 'Monoclinic' changed to 'monoclinic'
according to '/home/saulius/struct/CIF-dictionaries/cif_core.dic'
dictionary named 'cif_core.dic' version 2.4.1 from 2010-06-29.

Automatic conversion script
Id: cif_fix_enum 1527 2010-12-29 10:47:43Z saulius 
;
_cod_original_sg_symbol_H-M P2(1)/c
_cod_database_code 7151580

loop_
_symmetry_equiv_pos_as_xyz
'x, y, z'
'-x, y+1/2, -z+1/2'
'-x, -y, -z'
'x, -y-1/2, z-1/2'

loop_
_atom_site_label
_atom_site_type_symbol
_atom_site_fract_x
_atom_site_fract_y
_atom_site_fract_z
_atom_site_U_iso_or_equiv
_atom_site_adp_type
_atom_site_occupancy
_atom_site_symmetry_multiplicity
_atom_site_calc_flag
_atom_site_refinement_flags
_atom_site_disorder_assembly
_atom_site_disorder_group
S2 S 0.41125(19) 0.34827(6) 0.48469(5) 0.0405(2) Uani 1 1 d . . .
Cl1 Cl 0.7817(2) 0.13671(7) 0.57984(6) 0.0544(2) Uani 1 1 d . . .
S3 S 0.3927(2) 0.24700(7) 0.29005(5) 0.0482(2) Uani 1 1 d . . .
S1 S 0.0781(2) 0.49129(8) 0.31562(6) 0.0513(2) Uani 1 1 d . . .
C2 C 0.5985(7) 0.2056(3) 0.4736(2) 0.0397(6) Uani 1 1 d . . .
C1 C 0.2828(7) 0.3682(3) 0.3606(2) 0.0379(5) Uani 1 1 d . . .
C3 C 0.5910(8) 0.1588(3) 0.3840(2) 0.0455(6) Uani 1 1 d . . .
H3 H 0.6869 0.0831 0.3727 0.055 Uiso 1 1 calc R . .

loop_
_atom_site_aniso_label
_atom_site_aniso_U_11
_atom_site_aniso_U_22
_atom_site_aniso_U_33
_atom_site_aniso_U_23
_atom_site_aniso_U_13
_atom_site_aniso_U_12
S2 0.0517(4) 0.0347(3) 0.0347(3) -0.0025(2) 0.0044(3) 0.0005(3)
Cl1 0.0661(5) 0.0485(4) 0.0478(4) 0.0120(3) 0.0045(3) 0.0074(3)
S3 0.0624(5) 0.0484(4) 0.0341(4) -0.0057(3) 0.0073(3) -0.0048(3)
S1 0.0535(4) 0.0477(4) 0.0505(4) 0.0101(3) -0.0021(3) 0.0025(3)
C2 0.0442(13) 0.0338(12) 0.0416(14) 0.0036(11) 0.0075(11) -0.0019(10)
C1 0.0377(12) 0.0379(13) 0.0377(13) 0.0010(10) 0.0029(10) -0.0080(10)
C3 0.0567(16) 0.0354(13) 0.0462(15) -0.0028(11) 0.0141(13) 0.0007(12)

loop_
_atom_type_symbol
_atom_type_description
_atom_type_scat_dispersion_real
_atom_type_scat_dispersion_imag
_atom_type_scat_source
C C 0.0033 0.0016 'International Tables Vol C Tables 4.2.6.8 and 6.1.1.4'
H H 0.0000 0.0000 'International Tables Vol C Tables 4.2.6.8 and 6.1.1.4'
S S 0.1246 0.1234 'International Tables Vol C Tables 4.2.6.8 and 6.1.1.4'
Cl Cl 0.1484 0.1585 'International Tables Vol C Tables 4.2.6.8 and 6.1.1.4'

loop_
_geom_angle_atom_site_label_1
_geom_angle_atom_site_label_2
_geom_angle_atom_site_label_3
_geom_angle
_geom_angle_site_symmetry_1
_geom_angle_site_symmetry_3
_geom_angle_publ_flag
C1 S2 C2 96.02(14) . . ?
C3 S3 C1 97.46(14) . . ?
C3 C2 Cl1 125.3(2) . . ?
C3 C2 S2 117.5(2) . . ?
Cl1 C2 S2 117.21(17) . . ?
S1 C1 S3 123.92(17) . . ?
S1 C1 S2 123.00(17) . . ?
S3 C1 S2 113.08(16) . . ?
C2 C3 S3 116.0(2) . . ?

loop_
_geom_bond_atom_site_label_1
_geom_bond_atom_site_label_2
_geom_bond_distance
_geom_bond_site_symmetry_2
_geom_bond_publ_flag
S2 C1 1.733(3) . ?
S2 C2 1.738(3) . ?
Cl1 C2 1.724(3) . ?
S3 C3 1.723(3) . ?
S3 C1 1.725(3) . ?
S1 C1 1.650(3) . ?
C2 C3 1.329(4) . ?

loop_
_cod_related_entry_id
_cod_related_entry_database
_cod_related_entry_code
1 ChemSpider 9632750
